data_1540653
loop_
_publ_author_name
'Hu, Haibin'
'Chen, Darui'
'Gao, Haiyang'
'Zhong, Liu'
'Wu, Qing'

_publ_section_title
;
 Amine--imine palladium catalysts for living polymerization of ethylene
 and copolymerization of ethylene with methyl acrylate: incorporation of
 acrylate units into the main chain and branch end
;
_journal_issue 3
_journal_name_full 'Polym. Chem.'
_journal_page_first 529
_journal_paper_doi 10.1039/C5PY01743B
_journal_volume 7
_journal_year 2016
_chemical_formula_sum 'C30 H47 Cl N2 Pd'
_chemical_formula_weight 577.55
_chemical_name_systematic
; 
 ? 
;
_space_group_IT_number 14
_symmetry_cell_setting monoclinic
_symmetry_space_group_name_Hall '-P 2yn'
_symmetry_space_group_name_H-M 'P 1 21/n 1'
_atom_sites_solution_hydrogens geom
_atom_sites_solution_primary direct
_atom_sites_solution_secondary difmap
_audit_creation_method SHELXL-97
_audit_update_record
;
2015-10-23 deposited with the CCDC.
2015-12-03 downloaded from the CCDC.
;
_cell_angle_alpha 90.00
_cell_angle_beta 114.701(2)
_cell_angle_gamma 90.00
_cell_formula_units_Z 4
_cell_length_a 15.919(2)
_cell_length_b 11.3592(16)
_cell_length_c 17.894(3)
_cell_measurement_reflns_used 6359
_cell_measurement_temperature 273(2)
_cell_measurement_theta_max 27.04
_cell_measurement_theta_min 2.28
_cell_volume 2939.7(7)
_computing_cell_refinement 'Bruker SMART'
_computing_data_collection 'Bruker SMART'
_computing_data_reduction 'Bruker SAINT'
_computing_molecular_graphics 'Bruker SHELXTL'
_computing_publication_material 'Bruker SHELXTL'
_computing_structure_refinement 'SHELXL-97 (Sheldrick, 1997)'
_computing_structure_solution 'SHELXS-97 (Sheldrick, 1990)'
_diffrn_ambient_temperature 273(2)
_diffrn_measured_fraction_theta_full 0.976
_diffrn_measured_fraction_theta_max 0.976
_diffrn_measurement_device_type 'CCD area detector'
_diffrn_measurement_method 'phi and omega scans'
_diffrn_radiation_monochromator graphite
_diffrn_radiation_source 'fine-focus sealed tube'
_diffrn_radiation_type MoK\a
_diffrn_radiation_wavelength 0.71073
_diffrn_reflns_av_R_equivalents 0.0261
_diffrn_reflns_av_sigmaI/netI 0.0372
_diffrn_reflns_limit_h_max 16
_diffrn_reflns_limit_h_min -20
_diffrn_reflns_limit_k_max 12
_diffrn_reflns_limit_k_min -14
_diffrn_reflns_limit_l_max 15
_diffrn_reflns_limit_l_min -22
_diffrn_reflns_number 14657
_diffrn_reflns_theta_full 27.05
_diffrn_reflns_theta_max 27.05
_diffrn_reflns_theta_min 2.19
_exptl_absorpt_coefficient_mu 0.742
_exptl_absorpt_correction_T_max 0.8969
_exptl_absorpt_correction_T_min 0.7361
_exptl_absorpt_correction_type empirical
_exptl_crystal_colour yellow
_exptl_crystal_density_diffrn 1.305
_exptl_crystal_density_method 'not measured'
_exptl_crystal_description plate
_exptl_crystal_F_000 1216
_exptl_crystal_size_max 0.44
_exptl_crystal_size_mid 0.43
_exptl_crystal_size_min 0.15
_refine_diff_density_max 0.498
_refine_diff_density_min -0.425
_refine_diff_density_rms 0.065
_refine_ls_extinction_method none
_refine_ls_goodness_of_fit_ref 1.021
_refine_ls_hydrogen_treatment mixed
_refine_ls_matrix_type full
_refine_ls_number_parameters 339
_refine_ls_number_reflns 6309
_refine_ls_number_restraints 0
_refine_ls_restrained_S_all 1.021
_refine_ls_R_factor_all 0.0506
_refine_ls_R_factor_gt 0.0308
_refine_ls_shift/su_max 0.001
_refine_ls_shift/su_mean 0.000
_refine_ls_structure_factor_coef Fsqd
_refine_ls_weighting_details 'calc w=1/[\s^2^(Fo^2^)+(0.0387P)^2^+0.7602P] where P=(Fo^2^+2Fc^2^)/3'
_refine_ls_weighting_scheme calc
_refine_ls_wR_factor_gt 0.0716
_refine_ls_wR_factor_ref 0.0807
_reflns_number_gt 4720
_reflns_number_total 6309
_reflns_threshold_expression >2sigma(I)
_cod_data_source_file c5py01743b2.cif
_cod_data_source_block 11051m
_cod_depositor_comments 'Adding full bibliography for 1540653--1540654.cif.'
_cod_original_sg_symbol_H-M P2(1)/n
_cod_database_code 1540653
_audit_block_doi 10.5517/cc1k38sq

loop_
_symmetry_equiv_pos_as_xyz
'x, y, z'
'-x+1/2, y+1/2, -z+1/2'
'-x, -y, -z'
'x-1/2, -y-1/2, z-1/2'

loop_
_atom_site_label
_atom_site_type_symbol
_atom_site_fract_x
_atom_site_fract_y
_atom_site_fract_z
_atom_site_U_iso_or_equiv
_atom_site_adp_type
_atom_site_occupancy
_atom_site_symmetry_multiplicity
_atom_site_calc_flag
_atom_site_refinement_flags
Pd Pd -0.081346(13) 0.838431(16) 0.151733(11) 0.03215(7) Uani 1 1 d .
C9 C -0.0690(2) 0.5233(3) 0.17108(19) 0.0599(8) Uani 1 1 d .
H9A H -0.1074 0.5750 0.1279 0.090 Uiso 1 1 calc R
H9B H -0.0950 0.5142 0.2105 0.090 Uiso 1 1 calc R
H9C H -0.0656 0.4479 0.1483 0.090 Uiso 1 1 calc R
Cl Cl -0.15319(5) 0.80596(7) 0.01182(4) 0.0559(2) Uani 1 1 d .
N2 N -0.00607(14) 0.87217(17) 0.27507(12) 0.0316(4) Uani 1 1 d .
N1 N 0.06143(15) 0.81434(18) 0.16104(13) 0.0313(5) Uani 1 1 d .
C13 C 0.12934(17) 0.8588(2) 0.24418(15) 0.0336(5) Uani 1 1 d .
C10 C 0.1328(2) 0.8392(3) 0.03217(18) 0.0472(7) Uani 1 1 d .
C6 C 0.11903(18) 0.7212(2) 0.06664(15) 0.0393(6) Uani 1 1 d .
C15 C 0.21649(18) 0.7826(3) 0.27986(17) 0.0464(7) Uani 1 1 d .
H15A H 0.2008 0.7057 0.2924 0.070 Uiso 1 1 calc R
H15B H 0.2608 0.8184 0.3292 0.070 Uiso 1 1 calc R
H15C H 0.2425 0.7759 0.2404 0.070 Uiso 1 1 calc R
C1 C 0.08427(17) 0.7086(2) 0.12694(14) 0.0336(5) Uani 1 1 d .
C16 C 0.08260(17) 0.8695(2) 0.30366(14) 0.0340(6) Uani 1 1 d .
C3 C 0.08820(19) 0.4986(2) 0.11462(17) 0.0459(7) Uani 1 1 d .
H3 H 0.0783 0.4239 0.1307 0.055 Uiso 1 1 calc R
C7 C 0.0287(2) 0.5760(2) 0.21378(17) 0.0437(7) Uani 1 1 d .
C19 C -0.0706(2) 0.8156(3) 0.37452(16) 0.0451(7) Uani 1 1 d .
C2 C 0.06911(18) 0.5970(2) 0.15173(15) 0.0376(6) Uani 1 1 d .
C20 C -0.1236(2) 0.8497(3) 0.41672(19) 0.0590(8) Uani 1 1 d .
H20 H -0.1378 0.7939 0.4477 0.071 Uiso 1 1 calc R
C14 C 0.1564(2) 0.9854(2) 0.23239(16) 0.0454(7) Uani 1 1 d .
H14A H 0.1899 0.9841 0.1985 0.068 Uiso 1 1 calc R
H14B H 0.1947 1.0188 0.2850 0.068 Uiso 1 1 calc R
H14C H 0.1016 1.0322 0.2063 0.068 Uiso 1 1 calc R
C4 C 0.12088(19) 0.5086(3) 0.05547(17) 0.0484(7) Uani 1 1 d .
H4 H 0.1319 0.4417 0.0309 0.058 Uiso 1 1 calc R
C18 C -0.05180(18) 0.9025(2) 0.32803(14) 0.0371(6) Uani 1 1 d .
C23 C -0.08162(19) 1.0192(2) 0.32530(16) 0.0432(6) Uani 1 1 d .
C5 C 0.1373(2) 0.6193(3) 0.03259(17) 0.0477(7) Uani 1 1 d .
H5 H 0.1611 0.6261 -0.0066 0.057 Uiso 1 1 calc R
C17 C 0.1448(2) 0.8856(3) 0.39269(16) 0.0511(7) Uani 1 1 d .
H17A H 0.1086 0.9066 0.4222 0.077 Uiso 1 1 calc R
H17B H 0.1885 0.9471 0.3986 0.077 Uiso 1 1 calc R
H17C H 0.1773 0.8135 0.4145 0.077 Uiso 1 1 calc R
C22 C -0.1335(2) 1.0464(3) 0.36936(19) 0.0582(8) Uani 1 1 d .
H22 H -0.1541 1.1232 0.3687 0.070 Uiso 1 1 calc R
C30 C -0.20719(19) 0.8616(3) 0.15194(19) 0.0547(8) Uani 1 1 d .
H30A H -0.2048 0.8391 0.2045 0.082 Uiso 1 1 calc R
H30B H -0.2518 0.8139 0.1097 0.082 Uiso 1 1 calc R
H30C H -0.2247 0.9430 0.1417 0.082 Uiso 1 1 calc R
C27 C -0.0557(2) 1.1140(3) 0.2791(2) 0.0521(8) Uani 1 1 d .
C24 C -0.0360(3) 0.6903(3) 0.3819(2) 0.0563(8) Uani 1 1 d .
C21 C -0.1549(2) 0.9619(3) 0.41380(19) 0.0653(9) Uani 1 1 d .
H21 H -0.1908 0.9814 0.4418 0.078 Uiso 1 1 calc R
C11 C 0.2232(3) 0.8482(3) 0.0229(2) 0.0720(10) Uani 1 1 d .
H11A H 0.2735 0.8256 0.0735 0.108 Uiso 1 1 calc R
H11B H 0.2320 0.9279 0.0097 0.108 Uiso 1 1 calc R
H11C H 0.2211 0.7969 -0.0205 0.108 Uiso 1 1 calc R
C25 C 0.0347(3) 0.6618(3) 0.4692(2) 0.0862(13) Uani 1 1 d .
H25A H 0.0817 0.7214 0.4874 0.129 Uiso 1 1 calc R
H25B H 0.0624 0.5867 0.4695 0.129 Uiso 1 1 calc R
H25C H 0.0042 0.6594 0.5055 0.129 Uiso 1 1 calc R
C26 C -0.1141(3) 0.6000(3) 0.3546(2) 0.0754(11) Uani 1 1 d .
H26A H -0.1454 0.6041 0.3903 0.113 Uiso 1 1 calc R
H26B H -0.0890 0.5225 0.3573 0.113 Uiso 1 1 calc R
H26C H -0.1572 0.6165 0.2991 0.113 Uiso 1 1 calc R
C28 C 0.0333(3) 1.1752(3) 0.3341(3) 0.0880(13) Uani 1 1 d .
H28A H 0.0237 1.2190 0.3757 0.132 Uiso 1 1 calc R
H28B H 0.0518 1.2279 0.3018 0.132 Uiso 1 1 calc R
H28C H 0.0808 1.1175 0.3597 0.132 Uiso 1 1 calc R
C29 C -0.1319(3) 1.2047(3) 0.2369(3) 0.0869(13) Uani 1 1 d .
H29A H -0.1450 1.2459 0.2777 0.130 Uiso 1 1 calc R
H29B H -0.1867 1.1653 0.1996 0.130 Uiso 1 1 calc R
H29C H -0.1118 1.2598 0.2071 0.130 Uiso 1 1 calc R
C8 C 0.0901(3) 0.4983(3) 0.28567(19) 0.0656(9) Uani 1 1 d .
H8A H 0.0982 0.4230 0.2652 0.098 Uiso 1 1 calc R
H8B H 0.0614 0.4877 0.3229 0.098 Uiso 1 1 calc R
H8C H 0.1493 0.5353 0.3141 0.098 Uiso 1 1 calc R
C12 C 0.0509(3) 0.8649(3) -0.0495(2) 0.0758(11) Uani 1 1 d .
H12A H 0.0599 0.9396 -0.0701 0.114 Uiso 1 1 calc R
H12B H -0.0049 0.8671 -0.0413 0.114 Uiso 1 1 calc R
H12C H 0.0463 0.8043 -0.0884 0.114 Uiso 1 1 calc R
H10 H 0.135(2) 0.906(3) 0.0674(17) 0.052(8) Uiso 1 1 d .
H1 H 0.0590(18) 0.863(2) 0.1319(15) 0.026(7) Uiso 1 1 d .
H7 H 0.0210(19) 0.646(2) 0.2330(16) 0.039(7) Uiso 1 1 d .
H27 H -0.0448(19) 1.078(2) 0.2363(17) 0.047(8) Uiso 1 1 d .
H24 H -0.005(2) 0.685(2) 0.3521(18) 0.051(9) Uiso 1 1 d .

loop_
_atom_site_aniso_label
_atom_site_aniso_U_11
_atom_site_aniso_U_22
_atom_site_aniso_U_33
_atom_site_aniso_U_23
_atom_site_aniso_U_13
_atom_site_aniso_U_12
Pd 0.02795(10) 0.03208(11) 0.03089(11) -0.00202(8) 0.00682(8) -0.00096(8)
C9 0.060(2) 0.064(2) 0.062(2) 0.0050(16) 0.0323(17) -0.0088(17)
Cl 0.0500(4) 0.0654(5) 0.0367(4) -0.0133(3) 0.0026(3) 0.0008(4)
N2 0.0337(11) 0.0317(11) 0.0299(10) 0.0001(8) 0.0136(9) -0.0014(9)
N1 0.0321(11) 0.0297(12) 0.0304(11) 0.0009(9) 0.0115(9) 0.0012(9)
C13 0.0310(13) 0.0331(14) 0.0326(12) -0.0025(10) 0.0093(10) -0.0025(10)
C10 0.0596(19) 0.0453(16) 0.0444(15) -0.0051(14) 0.0292(15) -0.0026(15)
C6 0.0347(14) 0.0423(15) 0.0339(13) -0.0039(11) 0.0074(11) 0.0035(12)
C15 0.0300(14) 0.0527(17) 0.0476(16) -0.0079(13) 0.0075(12) 0.0012(13)
C1 0.0286(13) 0.0330(13) 0.0307(12) -0.0042(10) 0.0041(10) 0.0049(10)
C16 0.0311(13) 0.0334(13) 0.0327(13) -0.0004(10) 0.0086(11) -0.0044(10)
C3 0.0433(16) 0.0330(14) 0.0493(16) -0.0015(12) 0.0072(13) 0.0065(12)
C7 0.0539(18) 0.0289(14) 0.0467(16) 0.0016(12) 0.0196(14) -0.0004(13)
C19 0.0442(16) 0.0547(18) 0.0370(14) 0.0011(12) 0.0175(13) -0.0081(13)
C2 0.0342(14) 0.0353(14) 0.0363(13) -0.0006(11) 0.0079(11) 0.0031(11)
C20 0.061(2) 0.079(2) 0.0474(17) 0.0036(16) 0.0331(16) -0.0091(18)
C14 0.0497(17) 0.0420(15) 0.0464(15) -0.0054(12) 0.0221(13) -0.0147(13)
C4 0.0415(16) 0.0463(17) 0.0469(16) -0.0130(13) 0.0080(13) 0.0110(13)
C18 0.0327(14) 0.0462(16) 0.0305(13) -0.0035(11) 0.0114(11) -0.0041(12)
C23 0.0459(16) 0.0475(16) 0.0397(14) -0.0065(12) 0.0212(13) -0.0012(13)
C5 0.0409(16) 0.0574(18) 0.0416(15) -0.0104(13) 0.0141(13) 0.0055(14)
C17 0.0410(16) 0.070(2) 0.0347(14) -0.0053(14) 0.0079(13) -0.0033(15)
C22 0.062(2) 0.061(2) 0.0586(19) -0.0111(16) 0.0313(17) 0.0053(16)
C30 0.0285(14) 0.079(2) 0.0529(17) -0.0079(15) 0.0133(13) 0.0000(14)
C27 0.069(2) 0.0390(16) 0.0597(19) -0.0022(14) 0.0379(18) 0.0023(15)
C24 0.063(2) 0.059(2) 0.0540(19) 0.0146(15) 0.0317(18) -0.0009(16)
C21 0.070(2) 0.089(3) 0.0535(19) -0.0132(18) 0.0422(18) -0.006(2)
C11 0.062(2) 0.078(3) 0.081(3) -0.0013(19) 0.035(2) -0.0104(19)
C25 0.083(3) 0.085(3) 0.069(2) 0.029(2) 0.011(2) 0.005(2)
C26 0.079(3) 0.066(2) 0.084(3) 0.0001(19) 0.037(2) -0.018(2)
C28 0.084(3) 0.068(3) 0.108(3) -0.001(2) 0.036(3) -0.024(2)
C29 0.091(3) 0.072(3) 0.108(3) 0.030(2) 0.052(3) 0.021(2)
C8 0.082(2) 0.0537(19) 0.059(2) 0.0139(16) 0.0265(18) 0.0047(18)
C12 0.067(2) 0.080(3) 0.075(2) 0.033(2) 0.024(2) 0.010(2)

loop_
_atom_type_symbol
_atom_type_description
_atom_type_scat_dispersion_real
_atom_type_scat_dispersion_imag
_atom_type_scat_source
C C 0.0033 0.0016 'International Tables Vol C Tables 4.2.6.8 and 6.1.1.4'
H H 0.0000 0.0000 'International Tables Vol C Tables 4.2.6.8 and 6.1.1.4'
N N 0.0061 0.0033 'International Tables Vol C Tables 4.2.6.8 and 6.1.1.4'
Cl Cl 0.1484 0.1585 'International Tables Vol C Tables 4.2.6.8 and 6.1.1.4'
Pd Pd -0.9988 1.0072 'International Tables Vol C Tables 4.2.6.8 and 6.1.1.4'

loop_
_geom_angle_atom_site_label_1
_geom_angle_atom_site_label_2
_geom_angle_atom_site_label_3
_geom_angle
C30 Pd N2 96.14(10)
C30 Pd N1 175.99(10)
N2 Pd N1 79.87(8)
C30 Pd Cl 88.89(9)
N2 Pd Cl 174.48(6)
N1 Pd Cl 95.12(6)
C16 N2 C18 120.7(2)
C16 N2 Pd 118.20(17)
C18 N2 Pd 121.05(16)
C1 N1 C13 118.98(19)
C1 N1 Pd 119.65(15)
C13 N1 Pd 108.67(14)
N1 C13 C15 111.8(2)
N1 C13 C16 110.7(2)
C15 C13 C16 111.9(2)
N1 C13 C14 107.6(2)
C15 C13 C14 109.2(2)
C16 C13 C14 105.3(2)
C11 C10 C12 110.5(3)
C11 C10 C6 113.9(3)
C12 C10 C6 110.2(3)
C5 C6 C1 118.1(3)
C5 C6 C10 117.4(2)
C1 C6 C10 124.4(2)
C2 C1 C6 120.6(2)
C2 C1 N1 120.5(2)
C6 C1 N1 118.8(2)
N2 C16 C17 123.3(2)
N2 C16 C13 119.7(2)
C17 C16 C13 116.8(2)
C4 C3 C2 122.1(3)
C2 C7 C8 112.9(3)
C2 C7 C9 110.3(2)
C8 C7 C9 110.5(3)
C18 C19 C20 116.8(3)
C18 C19 C24 123.8(3)
C20 C19 C24 119.5(3)
C3 C2 C1 118.3(2)
C3 C2 C7 117.8(2)
C1 C2 C7 123.8(2)
C21 C20 C19 122.1(3)
C3 C4 C5 119.1(3)
C23 C18 C19 122.3(2)
C23 C18 N2 117.1(2)
C19 C18 N2 120.5(2)
C22 C23 C18 117.5(3)
C22 C23 C27 120.8(3)
C18 C23 C27 121.7(2)
C4 C5 C6 121.8(3)
C21 C22 C23 121.3(3)
C28 C27 C23 111.4(3)
C28 C27 C29 110.2(3)
C23 C27 C29 114.0(3)
C19 C24 C26 112.7(3)
C19 C24 C25 112.0(3)
C26 C24 C25 109.8(3)
C20 C21 C22 120.0(3)

loop_
_geom_bond_atom_site_label_1
_geom_bond_atom_site_label_2
_geom_bond_distance
Pd C30 2.022(3)
Pd N2 2.0600(19)
Pd N1 2.225(2)
Pd Cl 2.3063(8)
C9 C7 1.540(4)
N2 C16 1.285(3)
N2 C18 1.457(3)
N1 C1 1.460(3)
N1 C13 1.514(3)
C13 C15 1.530(3)
C13 C16 1.537(3)
C13 C14 1.541(3)
C10 C11 1.520(5)
C10 C12 1.525(4)
C10 C6 1.529(4)
C6 C5 1.394(4)
C6 C1 1.411(4)
C1 C2 1.398(4)
C16 C17 1.494(3)
C3 C4 1.365(4)
C3 C2 1.397(4)
C7 C2 1.516(4)
C7 C8 1.529(4)
C19 C18 1.402(4)
C19 C20 1.402(4)
C19 C24 1.512(4)
C20 C21 1.361(5)
C4 C5 1.381(4)
C18 C23 1.401(4)
C23 C22 1.394(4)
C23 C27 1.517(4)
C22 C21 1.377(4)
C27 C28 1.514(5)
C27 C29 1.529(5)
C24 C26 1.526(5)
C24 C25 1.530(5)

loop_
_geom_torsion_atom_site_label_1
_geom_torsion_atom_site_label_2
_geom_torsion_atom_site_label_3
_geom_torsion_atom_site_label_4
_geom_torsion
C30 Pd N2 C16 -178.5(2)
N1 Pd N2 C16 1.89(18)
Cl Pd N2 C16 -22.9(7)
C30 Pd N2 C18 -0.8(2)
N1 Pd N2 C18 179.63(19)
Cl Pd N2 C18 154.9(5)
C30 Pd N1 C1 124.4(15)
N2 Pd N1 C1 130.25(19)
Cl Pd N1 C1 -52.06(18)
C30 Pd N1 C13 -17.0(16)
N2 Pd N1 C13 -11.08(15)
Cl Pd N1 C13 166.60(14)
C1 N1 C13 C15 1.3(3)
Pd N1 C13 C15 142.90(18)
C1 N1 C13 C16 -124.3(2)
Pd N1 C13 C16 17.4(2)
C1 N1 C13 C14 121.1(2)
Pd N1 C13 C14 -97.23(19)
C11 C10 C6 C5 -46.6(4)
C12 C10 C6 C5 78.4(3)
C11 C10 C6 C1 137.2(3)
C12 C10 C6 C1 -97.8(3)
C5 C6 C1 C2 0.3(4)
C10 C6 C1 C2 176.4(2)
C5 C6 C1 N1 -177.7(2)
C10 C6 C1 N1 -1.5(4)
C13 N1 C1 C2 81.7(3)
Pd N1 C1 C2 -55.7(3)
C13 N1 C1 C6 -100.3(3)
Pd N1 C1 C6 122.3(2)
C18 N2 C16 C17 5.9(4)
Pd N2 C16 C17 -176.39(19)
C18 N2 C16 C13 -169.3(2)
Pd N2 C16 C13 8.4(3)
N1 C13 C16 N2 -18.0(3)
C15 C13 C16 N2 -143.5(2)
C14 C13 C16 N2 98.0(3)
N1 C13 C16 C17 166.5(2)
C15 C13 C16 C17 41.0(3)
C14 C13 C16 C17 -77.5(3)
C4 C3 C2 C1 0.0(4)
C4 C3 C2 C7 177.1(2)
C6 C1 C2 C3 -0.7(4)
N1 C1 C2 C3 177.2(2)
C6 C1 C2 C7 -177.7(2)
N1 C1 C2 C7 0.2(4)
C8 C7 C2 C3 57.9(3)
C9 C7 C2 C3 -66.3(3)
C8 C7 C2 C1 -125.1(3)
C9 C7 C2 C1 110.7(3)
C18 C19 C20 C21 -0.7(5)
C24 C19 C20 C21 178.6(3)
C2 C3 C4 C5 1.2(4)
C20 C19 C18 C23 2.0(4)
C24 C19 C18 C23 -177.2(3)
C20 C19 C18 N2 -173.2(2)
C24 C19 C18 N2 7.6(4)
C16 N2 C18 C23 97.7(3)
Pd N2 C18 C23 -79.9(3)
C16 N2 C18 C19 -86.9(3)
Pd N2 C18 C19 95.5(3)
C19 C18 C23 C22 -1.6(4)
N2 C18 C23 C22 173.7(2)
C19 C18 C23 C27 176.1(3)
N2 C18 C23 C27 -8.6(4)
C3 C4 C5 C6 -1.8(4)
C1 C6 C5 C4 1.0(4)
C10 C6 C5 C4 -175.4(3)
C18 C23 C22 C21 -0.2(5)
C27 C23 C22 C21 -177.8(3)
C22 C23 C27 C28 87.0(4)
C18 C23 C27 C28 -90.6(4)
C22 C23 C27 C29 -38.5(4)
C18 C23 C27 C29 143.9(3)
C18 C19 C24 C26 -122.9(3)
C20 C19 C24 C26 58.0(4)
C18 C19 C24 C25 112.8(3)
C20 C19 C24 C25 -66.3(4)
C19 C20 C21 C22 -1.0(5)
C23 C22 C21 C20 1.4(5)
